data_7004033
loop_
_publ_author_name
'Mart\'inez-Lillo, Jos\'e'
'Armentano, Donatella'
'Marino, Nadia'
'Arizaga, Livia'
'Chiozzone, Ra\'ul'
'Gonz\'alez, Ricardo'
'Kremer, Carlos'
'Cano, Joan'
'Faus, Juan'

_publ_section_title
;
 Pentachloro(pyrazine)rhenate(iv) complex as precursor of
 heterobimetallic pyrazine-containing ReIV2MII (M = Ni, Cu) species:
 synthesis, crystal structures and magnetic properties
;
_journal_issue 34
_journal_name_full 'Dalton Transactions'
_journal_page_first 4585
_journal_paper_doi 10.1039/b802112k
_journal_year 2008
_chemical_formula_sum 'C10 H18 Cl5 Cu0.5 N4 O2 Re'
_chemical_formula_weight 621.50
_chemical_name_systematic
;
?
;
_space_group_IT_number 2
_symmetry_cell_setting triclinic
_symmetry_space_group_name_Hall '-P 1'
_symmetry_space_group_name_H-M 'P -1'
_atom_sites_solution_hydrogens geom
_atom_sites_solution_primary direct
_atom_sites_solution_secondary difmap
_audit_creation_method SHELXL-97
_cell_angle_alpha 109.3610(10)
_cell_angle_beta 99.9690(10)
_cell_angle_gamma 102.0960(10)
_cell_formula_units_Z 2
_cell_length_a 9.4579(3)
_cell_length_b 10.2914(3)
_cell_length_c 11.8237(4)
_cell_measurement_reflns_used 5286
_cell_measurement_temperature 295(2)
_cell_measurement_theta_max 33.132
_cell_measurement_theta_min 2.283
_cell_volume 1024.31(6)
_computing_cell_refinement 'Bruker SMART'
_computing_data_collection 'Bruker SMART'
_computing_data_reduction 'Bruker SAINT'
_computing_molecular_graphics 'Bruker SHELXTL'
_computing_publication_material 'Bruker SHELXTL'
_computing_structure_refinement 'SHELXL-97 (Sheldrick, 1997)'
_computing_structure_solution 'SHELXS-97 (Sheldrick, 1990)'
_diffrn_ambient_temperature 295(2)
_diffrn_measured_fraction_theta_full 0.996
_diffrn_measured_fraction_theta_max 0.996
_diffrn_measurement_device_type 'X8APEXII CCD area detector'
_diffrn_measurement_method 'phi and omega scans'
_diffrn_radiation_monochromator graphite
_diffrn_radiation_source 'fine-focus sealed tube'
_diffrn_radiation_type MoK\a
_diffrn_radiation_wavelength 0.71073
_diffrn_reflns_av_R_equivalents 0.0141
_diffrn_reflns_av_sigmaI/netI 0.0166
_diffrn_reflns_limit_h_max 13
_diffrn_reflns_limit_h_min -13
_diffrn_reflns_limit_k_max 14
_diffrn_reflns_limit_k_min -14
_diffrn_reflns_limit_l_max 16
_diffrn_reflns_limit_l_min -15
_diffrn_reflns_number 15185
_diffrn_reflns_theta_full 30.50
_diffrn_reflns_theta_max 30.50
_diffrn_reflns_theta_min 2.19
_exptl_absorpt_coefficient_mu 7.097
_exptl_absorpt_correction_T_max 0.314
_exptl_absorpt_correction_T_min 0.276
_exptl_absorpt_correction_type empirical
_exptl_absorpt_process_details sadabs
_exptl_crystal_colour green
_exptl_crystal_density_diffrn 2.015
_exptl_crystal_density_method 'not measured'
_exptl_crystal_description polyhedral
_exptl_crystal_F_000 593
_exptl_crystal_size_max 0.30
_exptl_crystal_size_mid 0.16
_exptl_crystal_size_min 0.16
_refine_diff_density_max 0.750
_refine_diff_density_min -1.053
_refine_diff_density_rms 0.084
_refine_ls_extinction_method none
_refine_ls_goodness_of_fit_ref 1.052
_refine_ls_hydrogen_treatment riding
_refine_ls_matrix_type full
_refine_ls_number_parameters 205
_refine_ls_number_reflns 6234
_refine_ls_number_restraints 0
_refine_ls_restrained_S_all 1.052
_refine_ls_R_factor_all 0.0207
_refine_ls_R_factor_gt 0.0187
_refine_ls_shift/su_max 0.001
_refine_ls_shift/su_mean 0.000
_refine_ls_structure_factor_coef Fsqd
_refine_ls_weighting_details 'calc w=1/[\s^2^(Fo^2^)+(0.0228P)^2^+0.3434P] where P=(Fo^2^+2Fc^2^)/3'
_refine_ls_weighting_scheme calc
_refine_ls_wR_factor_gt 0.0449
_refine_ls_wR_factor_ref 0.0458
_reflns_number_gt 5840
_reflns_number_total 6234
_reflns_threshold_expression >2sigma(I)
_cod_data_source_file b802112k.txt
_cod_data_source_block 5
_cod_original_sg_symbol_H-M P-1
_cod_original_formula_sum 'C10 H18 Cl5 Cu0.50 N4 O2 Re'
_cod_database_code 7004033

loop_
_symmetry_equiv_pos_as_xyz
'x, y, z'
'-x, -y, -z'

loop_
_atom_site_label
_atom_site_type_symbol
_atom_site_fract_x
_atom_site_fract_y
_atom_site_fract_z
_atom_site_U_iso_or_equiv
_atom_site_adp_type
_atom_site_occupancy
_atom_site_symmetry_multiplicity
_atom_site_calc_flag
_atom_site_refinement_flags
_atom_site_disorder_assembly
_atom_site_disorder_group
Re1 Re -0.163602(8) -0.142491(8) 0.184634(7) 0.03549(3) Uani 1 1 d . . .
Cl1 Cl -0.37569(8) -0.33645(8) 0.09728(9) 0.0709(2) Uani 1 1 d . . .
Cl2 Cl -0.26432(7) -0.02576(8) 0.34483(6) 0.05471(15) Uani 1 1 d . . .
Cl3 Cl -0.05199(7) -0.24926(6) 0.30996(6) 0.04671(12) Uani 1 1 d . . .
Cl4 Cl -0.04387(7) -0.24357(7) 0.03418(5) 0.05003(13) Uani 1 1 d . . .
Cl5 Cl -0.25802(8) -0.02402(8) 0.06528(6) 0.05753(15) Uani 1 1 d . . .
N1 N 0.03742(19) 0.04152(18) 0.26964(15) 0.0322(3) Uani 1 1 d . . .
N2 N 0.2967(2) 0.2728(2) 0.38179(18) 0.0431(4) Uani 1 1 d . . .
C1 C 0.0930(2) 0.1023(2) 0.39329(19) 0.0397(4) Uani 1 1 d . . .
H1A H 0.0440 0.0670 0.4434 0.048 Uiso 1 1 calc R . .
C2 C 0.2219(3) 0.2167(2) 0.4477(2) 0.0425(5) Uani 1 1 d . . .
H2A H 0.2575 0.2558 0.5339 0.051 Uiso 1 1 calc R . .
C3 C 0.1113(3) 0.0978(2) 0.2024(2) 0.0422(5) Uani 1 1 d . . .
H3A H 0.0761 0.0591 0.1162 0.051 Uiso 1 1 calc R . .
C4 C 0.2393(3) 0.2126(3) 0.2590(2) 0.0482(6) Uani 1 1 d . . .
H4A H 0.2876 0.2495 0.2093 0.058 Uiso 1 1 calc R . .
Cu1 Cu 0.5000 0.5000 0.5000 0.03791(8) Uani 1 2 d S . .
O1 O 0.4200(2) 0.56396(18) 0.37018(15) 0.0456(4) Uani 1 1 d . . .
C5 C 0.4059(3) 0.6850(3) 0.3841(2) 0.0465(5) Uani 1 1 d . . .
H5A H 0.4484 0.7583 0.4621 0.056 Uiso 1 1 calc R . .
C6 C 0.3348(4) 0.8618(4) 0.3142(4) 0.0859(12) Uani 1 1 d . . .
H6A H 0.3879 0.9246 0.3982 0.129 Uiso 1 1 calc R . .
H6B H 0.2333 0.8664 0.2984 0.129 Uiso 1 1 calc R . .
H6C H 0.3828 0.8914 0.2580 0.129 Uiso 1 1 calc R . .
C7 C 0.2608(4) 0.6024(4) 0.1745(3) 0.0812(11) Uani 1 1 d . . .
H7A H 0.2709 0.5120 0.1758 0.122 Uiso 1 1 calc R . .
H7B H 0.3057 0.6236 0.1134 0.122 Uiso 1 1 calc R . .
H7C H 0.1564 0.5971 0.1539 0.122 Uiso 1 1 calc R . .
N3 N 0.3354(2) 0.7155(2) 0.2963(2) 0.0470(4) Uani 1 1 d . . .
O2 O 0.6428(2) 0.4301(2) 0.40969(16) 0.0491(4) Uani 1 1 d . . .
C8 C 0.6449(3) 0.4122(3) 0.3008(2) 0.0455(5) Uani 1 1 d . . .
H8A H 0.5656 0.4250 0.2511 0.055 Uiso 1 1 calc R . .
C9 C 0.7486(4) 0.3575(4) 0.1233(3) 0.0713(9) Uani 1 1 d . . .
H9A H 0.6592 0.3736 0.0851 0.107 Uiso 1 1 calc R . .
H9B H 0.7501 0.2614 0.0782 0.107 Uiso 1 1 calc R . .
H9C H 0.8348 0.4250 0.1221 0.107 Uiso 1 1 calc R . .
C10 C 0.8784(4) 0.3587(5) 0.3257(3) 0.0842(11) Uani 1 1 d . . .
H10A H 0.8670 0.3747 0.4079 0.126 Uiso 1 1 calc R . .
H10B H 0.9681 0.4266 0.3302 0.126 Uiso 1 1 calc R . .
H10C H 0.8851 0.2628 0.2877 0.126 Uiso 1 1 calc R . .
N4 N 0.7509(2) 0.3766(2) 0.2523(2) 0.0486(5) Uani 1 1 d . . .

loop_
_atom_site_aniso_label
_atom_site_aniso_U_11
_atom_site_aniso_U_22
_atom_site_aniso_U_33
_atom_site_aniso_U_23
_atom_site_aniso_U_13
_atom_site_aniso_U_12
Re1 0.03082(4) 0.03227(5) 0.03646(5) 0.01075(3) 0.00479(3) 0.00223(3)
Cl1 0.0424(3) 0.0484(3) 0.0920(6) 0.0150(4) -0.0043(3) -0.0105(3)
Cl2 0.0460(3) 0.0629(4) 0.0585(4) 0.0213(3) 0.0248(3) 0.0163(3)
Cl3 0.0524(3) 0.0434(3) 0.0476(3) 0.0237(2) 0.0128(2) 0.0104(2)
Cl4 0.0579(3) 0.0479(3) 0.0383(3) 0.0089(2) 0.0131(2) 0.0153(3)
Cl5 0.0599(4) 0.0615(4) 0.0525(3) 0.0262(3) 0.0030(3) 0.0225(3)
N1 0.0329(8) 0.0303(8) 0.0302(8) 0.0113(6) 0.0070(6) 0.0044(6)
N2 0.0421(10) 0.0400(9) 0.0377(9) 0.0144(8) 0.0074(8) -0.0042(8)
C1 0.0426(11) 0.0389(10) 0.0308(9) 0.0133(8) 0.0095(8) -0.0020(8)
C2 0.0427(11) 0.0424(11) 0.0313(10) 0.0132(9) 0.0046(8) -0.0043(9)
C3 0.0445(11) 0.0434(11) 0.0305(9) 0.0141(9) 0.0074(8) -0.0020(9)
C4 0.0490(13) 0.0495(13) 0.0385(11) 0.0192(10) 0.0123(10) -0.0058(10)
Cu1 0.04288(19) 0.04149(19) 0.03345(17) 0.01878(15) 0.01233(14) 0.01121(15)
O1 0.0572(10) 0.0452(9) 0.0357(8) 0.0185(7) 0.0095(7) 0.0149(7)
C5 0.0429(12) 0.0448(12) 0.0444(12) 0.0136(10) 0.0037(9) 0.0093(10)
C6 0.0516(16) 0.0616(19) 0.155(4) 0.061(2) 0.012(2) 0.0178(14)
C7 0.094(2) 0.111(3) 0.0460(15) 0.0258(18) 0.0076(16) 0.059(2)
N3 0.0394(10) 0.0529(11) 0.0580(12) 0.0298(10) 0.0141(9) 0.0170(9)
O2 0.0508(9) 0.0588(10) 0.0435(9) 0.0218(8) 0.0184(7) 0.0192(8)
C8 0.0503(13) 0.0472(12) 0.0446(12) 0.0199(10) 0.0170(10) 0.0177(10)
C9 0.109(3) 0.073(2) 0.0590(17) 0.0333(16) 0.0480(18) 0.048(2)
C10 0.072(2) 0.115(3) 0.075(2) 0.029(2) 0.0211(18) 0.056(2)
N4 0.0596(12) 0.0474(11) 0.0484(11) 0.0199(9) 0.0241(10) 0.0240(10)

loop_
_atom_type_symbol
_atom_type_description
_atom_type_scat_dispersion_real
_atom_type_scat_dispersion_imag
_atom_type_scat_source
C C 0.0033 0.0016 'International Tables Vol C Tables 4.2.6.8 and 6.1.1.4'
H H 0.0000 0.0000 'International Tables Vol C Tables 4.2.6.8 and 6.1.1.4'
N N 0.0061 0.0033 'International Tables Vol C Tables 4.2.6.8 and 6.1.1.4'
O O 0.0106 0.0060 'International Tables Vol C Tables 4.2.6.8 and 6.1.1.4'
Cl Cl 0.1484 0.1585 'International Tables Vol C Tables 4.2.6.8 and 6.1.1.4'
Cu Cu 0.3201 1.2651 'International Tables Vol C Tables 4.2.6.8 and 6.1.1.4'
Re Re -1.0185 7.2310 'International Tables Vol C Tables 4.2.6.8 and 6.1.1.4'

loop_
_geom_angle_atom_site_label_1
_geom_angle_atom_site_label_2
_geom_angle_atom_site_label_3
_geom_angle
_geom_angle_site_symmetry_1
_geom_angle_site_symmetry_3
_geom_angle_publ_flag
N1 Re1 Cl1 179.33(5) . . ?
N1 Re1 Cl5 88.19(5) . . ?
Cl1 Re1 Cl5 92.26(3) . . ?
N1 Re1 Cl4 87.63(5) . . ?
Cl1 Re1 Cl4 92.87(3) . . ?
Cl5 Re1 Cl4 90.20(2) . . ?
N1 Re1 Cl2 87.55(5) . . ?
Cl1 Re1 Cl2 91.95(3) . . ?
Cl5 Re1 Cl2 90.34(3) . . ?
Cl4 Re1 Cl2 175.12(2) . . ?
N1 Re1 Cl3 87.79(5) . . ?
Cl1 Re1 Cl3 91.77(3) . . ?
Cl5 Re1 Cl3 175.94(2) . . ?
Cl4 Re1 Cl3 89.06(2) . . ?
Cl2 Re1 Cl3 90.06(2) . . ?
C3 N1 C1 116.87(18) . . ?
C3 N1 Re1 122.40(14) . . ?
C1 N1 Re1 120.73(13) . . ?
C2 N2 C4 115.84(19) . . ?
C2 N2 Cu1 116.50(14) . . ?
C4 N2 Cu1 126.82(15) . . ?
N1 C1 C2 121.13(19) . . ?
N1 C1 H1A 119.4 . . ?
C2 C1 H1A 119.4 . . ?
N2 C2 C1 122.5(2) . . ?
N2 C2 H2A 118.8 . . ?
C1 C2 H2A 118.8 . . ?
N1 C3 C4 120.9(2) . . ?
N1 C3 H3A 119.6 . . ?
C4 C3 H3A 119.6 . . ?
N2 C4 C3 122.8(2) . . ?
N2 C4 H4A 118.6 . . ?
C3 C4 H4A 118.6 . . ?
O1 Cu1 O1 180.0 2_666 . ?
O1 Cu1 O2 88.95(7) 2_666 . ?
O1 Cu1 O2 91.05(7) . . ?
O1 Cu1 O2 91.05(7) 2_666 2_666 ?
O1 Cu1 O2 88.95(7) . 2_666 ?
O2 Cu1 O2 180.0 . 2_666 ?
O1 Cu1 N2 94.46(7) 2_666 . ?
O1 Cu1 N2 85.54(7) . . ?
O2 Cu1 N2 92.82(7) . . ?
O2 Cu1 N2 87.18(7) 2_666 . ?
O1 Cu1 N2 85.54(7) 2_666 2_666 ?
O1 Cu1 N2 94.46(7) . 2_666 ?
O2 Cu1 N2 87.18(7) . 2_666 ?
O2 Cu1 N2 92.82(7) 2_666 2_666 ?
N2 Cu1 N2 180.00(8) . 2_666 ?
C5 O1 Cu1 127.19(16) . . ?
O1 C5 N3 123.9(2) . . ?
O1 C5 H5A 118.0 . . ?
N3 C5 H5A 118.0 . . ?
N3 C6 H6A 109.5 . . ?
N3 C6 H6B 109.5 . . ?
H6A C6 H6B 109.5 . . ?
N3 C6 H6C 109.5 . . ?
H6A C6 H6C 109.5 . . ?
H6B C6 H6C 109.5 . . ?
N3 C7 H7A 109.5 . . ?
N3 C7 H7B 109.5 . . ?
H7A C7 H7B 109.5 . . ?
N3 C7 H7C 109.5 . . ?
H7A C7 H7C 109.5 . . ?
H7B C7 H7C 109.5 . . ?
C5 N3 C6 121.6(3) . . ?
C5 N3 C7 119.9(2) . . ?
C6 N3 C7 118.5(3) . . ?
C8 O2 Cu1 128.45(17) . . ?
O2 C8 N4 123.9(2) . . ?
O2 C8 H8A 118.0 . . ?
N4 C8 H8A 118.0 . . ?
N4 C9 H9A 109.5 . . ?
N4 C9 H9B 109.5 . . ?
H9A C9 H9B 109.5 . . ?
N4 C9 H9C 109.5 . . ?
H9A C9 H9C 109.5 . . ?
H9B C9 H9C 109.5 . . ?
N4 C10 H10A 109.5 . . ?
N4 C10 H10B 109.5 . . ?
H10A C10 H10B 109.5 . . ?
N4 C10 H10C 109.5 . . ?
H10A C10 H10C 109.5 . . ?
H10B C10 H10C 109.5 . . ?
C8 N4 C10 120.6(2) . . ?
C8 N4 C9 121.8(2) . . ?
C10 N4 C9 117.6(2) . . ?

loop_
_geom_bond_atom_site_label_1
_geom_bond_atom_site_label_2
_geom_bond_distance
_geom_bond_site_symmetry_2
_geom_bond_publ_flag
Re1 N1 2.1860(16) . ?
Re1 Cl1 2.3049(6) . ?
Re1 Cl5 2.3315(6) . ?
Re1 Cl4 2.3437(6) . ?
Re1 Cl2 2.3524(6) . ?
Re1 Cl3 2.3541(6) . ?
N1 C3 1.336(3) . ?
N1 C1 1.340(3) . ?
N2 C2 1.327(3) . ?
N2 C4 1.333(3) . ?
N2 Cu1 2.4769(18) . ?
C1 C2 1.383(3) . ?
C1 H1A 0.9300 . ?
C2 H2A 0.9300 . ?
C3 C4 1.380(3) . ?
C3 H3A 0.9300 . ?
C4 H4A 0.9300 . ?
Cu1 O1 1.9593(15) 2_666 ?
Cu1 O1 1.9593(15) . ?
Cu1 O2 1.9691(17) . ?
Cu1 O2 1.9691(17) 2_666 ?
Cu1 N2 2.4769(18) 2_666 ?
O1 C5 1.240(3) . ?
C5 N3 1.298(3) . ?
C5 H5A 0.9300 . ?
C6 N3 1.451(4) . ?
C6 H6A 0.9600 . ?
C6 H6B 0.9600 . ?
C6 H6C 0.9600 . ?
C7 N3 1.456(4) . ?
C7 H7A 0.9600 . ?
C7 H7B 0.9600 . ?
C7 H7C 0.9600 . ?
O2 C8 1.243(3) . ?
C8 N4 1.297(3) . ?
C8 H8A 0.9300 . ?
C9 N4 1.468(3) . ?
C9 H9A 0.9600 . ?
C9 H9B 0.9600 . ?
C9 H9C 0.9600 . ?
C10 N4 1.441(4) . ?
C10 H10A 0.9600 . ?
C10 H10B 0.9600 . ?
C10 H10C 0.9600 . ?
